data_7042827
loop_
_publ_author_name
'Sol\'is-Huitr\'on, Josu\'e'
'Z\'u\~niga-Villarreal, No\'e'
'Mart\'inez-Otero, Diego'
'Barquera-Lozada, Jose Enrique'

_publ_section_title
;
 Delocalized and Localized Donating- Accepting Mn-C Interactions in
 Half-Sandwich Cyclopentadienyl and Pentadienyl Complexes
;
_journal_name_full 'Dalton Trans.'
_journal_paper_doi 10.1039/C7DT00499K
_journal_year 2017
_chemical_formula_moiety 'C44 H42 Mn2 O4 P2'
_chemical_formula_sum 'C44 H42 Mn2 O4 P2'
_chemical_formula_weight 806.59
_chemical_name_systematic
; 
 ? 
;
_chemical_properties_physical ', Air-sensitive,Moisture-sensitive,Oxygen-sensitive'
_space_group_crystal_system triclinic
_space_group_IT_number 2
_space_group_name_Hall '-P 1'
_space_group_name_H-M_alt 'P -1'
_symmetry_space_group_name_Hall '-P 1'
_symmetry_space_group_name_H-M 'P -1'
_atom_sites_solution_hydrogens geom
_audit_creation_method SHELXL-2013
_audit_update_record
;
2016-12-13 deposited with the CCDC.
2017-04-27 downloaded from the CCDC.
;
_cell_angle_alpha 105.9466(6)
_cell_angle_beta 112.2887(6)
_cell_angle_gamma 104.5166(7)
_cell_formula_units_Z 1
_cell_length_a 9.5676(4)
_cell_length_b 10.9197(4)
_cell_length_c 11.2228(4)
_cell_measurement_reflns_used 9980
_cell_measurement_temperature 100(2)
_cell_measurement_theta_max 26.39
_cell_measurement_theta_min 2.39
_cell_volume 956.58(6)
_computing_cell_refinement 'Bruker SAINT'
_computing_data_collection 'Bruker APEX2'
_computing_data_reduction 'Bruker SAINT'
_computing_molecular_graphics 'Bruker SHELXTL'
_computing_publication_material 'Bruker SHELXTL'
_computing_structure_refinement 'SHELXL-2013 (Sheldrick, 2013)'
_computing_structure_solution 'SHELXS-97 (Sheldrick 2008)'
_diffrn_ambient_temperature 100(2)
_diffrn_measured_fraction_theta_full 0.997
_diffrn_measured_fraction_theta_max 0.997
_diffrn_measurement_device_type 'Bruker APEX-II CCD'
_diffrn_measurement_method '\w scans'
_diffrn_radiation_monochromator mirrors
_diffrn_radiation_type MoK\a
_diffrn_radiation_wavelength 0.71073
_diffrn_reflns_av_R_equivalents 0.0141
_diffrn_reflns_av_unetI/netI 0.0071
_diffrn_reflns_Laue_measured_fraction_full 0.997
_diffrn_reflns_Laue_measured_fraction_max 0.997
_diffrn_reflns_limit_h_max 11
_diffrn_reflns_limit_h_min -11
_diffrn_reflns_limit_k_max 13
_diffrn_reflns_limit_k_min -13
_diffrn_reflns_limit_l_max 13
_diffrn_reflns_limit_l_min -13
_diffrn_reflns_number 30153
_diffrn_reflns_point_group_measured_fraction_full 0.997
_diffrn_reflns_point_group_measured_fraction_max 0.997
_diffrn_reflns_theta_full 25.242
_diffrn_reflns_theta_max 25.680
_diffrn_reflns_theta_min 2.115
_diffrn_source 'Incoatec ImuS'
_exptl_absorpt_coefficient_mu 0.786
_exptl_absorpt_correction_T_max 0.7454
_exptl_absorpt_correction_T_min 0.6913
_exptl_absorpt_correction_type multi-scan
_exptl_absorpt_process_details 'SADABS 2012/1, Sheldrick'
_exptl_crystal_colour yellow
_exptl_crystal_density_diffrn 1.400
_exptl_crystal_description Prism
_exptl_crystal_F_000 418
_exptl_crystal_recrystallization_method 'Re-crystallisation from solvent: benzene'
_exptl_crystal_size_max 0.368
_exptl_crystal_size_mid 0.245
_exptl_crystal_size_min 0.120
_refine_diff_density_max 0.388
_refine_diff_density_min -0.329
_refine_diff_density_rms 0.049
_refine_ls_extinction_method none
_refine_ls_goodness_of_fit_ref 1.042
_refine_ls_hydrogen_treatment constr
_refine_ls_matrix_type full
_refine_ls_number_parameters 237
_refine_ls_number_reflns 3641
_refine_ls_number_restraints 0
_refine_ls_restrained_S_all 1.042
_refine_ls_R_factor_all 0.0243
_refine_ls_R_factor_gt 0.0241
_refine_ls_shift/su_max 0.001
_refine_ls_shift/su_mean 0.000
_refine_ls_structure_factor_coef Fsqd
_refine_ls_weighting_details 'w=1/[\s^2^(Fo^2^)+(0.0357P)^2^+0.6505P] where P=(Fo^2^+2Fc^2^)/3'
_refine_ls_weighting_scheme calc
_refine_ls_wR_factor_gt 0.0660
_refine_ls_wR_factor_ref 0.0663
_reflns_Friedel_coverage 0.000
_reflns_number_gt 3586
_reflns_number_total 3641
_reflns_threshold_expression 'I > 2\s(I)'
_cod_data_source_file c7dt00499k2.cif
_cod_data_source_block mo_135zvn14_0m
_cod_database_code 7042827
_shelx_space_group_comment
; 
The symmetry employed for this shelxl refinement is uniquely defined 
by the following loop, which should always be used as a source of 
symmetry information in preference to the above space-group names. 
They are only intended as comments. 
;
_shelx_estimated_absorpt_t_min 0.761
_shelx_estimated_absorpt_t_max 0.912
_shelxl_version_number 2013-3

loop_
_space_group_symop_operation_xyz
'x, y, z'
'-x, -y, -z'

loop_
_atom_site_label
_atom_site_type_symbol
_atom_site_fract_x
_atom_site_fract_y
_atom_site_fract_z
_atom_site_U_iso_or_equiv
_atom_site_adp_type
_atom_site_occupancy
_atom_site_site_symmetry_order
_atom_site_calc_flag
_atom_site_refinement_flags_posn
_atom_site_refinement_flags_adp
Mn1 Mn 0.86352(2) 0.80166(2) 0.61604(2) 0.01397(8) Uani 1 1 d . .
P1 P 0.98540(4) 0.80469(3) 0.82931(3) 0.01073(9) Uani 1 1 d . .
O1 O 1.16310(15) 0.92670(15) 0.59963(13) 0.0387(3) Uani 1 1 d . .
O2 O 0.90371(18) 1.09402(12) 0.72339(13) 0.0358(3) Uani 1 1 d . .
C1 C 1.19998(16) 0.82199(14) 0.91112(15) 0.0137(3) Uani 1 1 d . .
C2 C 1.30401(17) 0.89560(14) 1.05646(15) 0.0166(3) Uani 1 1 d . .
H2 H 1.2642 0.9385 1.1148 0.020 Uiso 1 1 calc R U
C3 C 1.46600(18) 0.90664(15) 1.11664(16) 0.0196(3) Uani 1 1 d . .
H3 H 1.5372 0.9590 1.2154 0.024 Uiso 1 1 calc R U
C4 C 1.52333(18) 0.84129(16) 1.03257(17) 0.0210(3) Uani 1 1 d . .
H4 H 1.6336 0.8483 1.0738 0.025 Uiso 1 1 calc R U
C5 C 1.41982(19) 0.76562(16) 0.88833(17) 0.0218(3) Uani 1 1 d . .
H5 H 1.4586 0.7191 0.8312 0.026 Uiso 1 1 calc R U
C6 C 1.25896(18) 0.75758(15) 0.82692(16) 0.0185(3) Uani 1 1 d . .
H6 H 1.1895 0.7082 0.7276 0.022 Uiso 1 1 calc R U
C7 C 0.88497(16) 0.66201(14) 0.86370(14) 0.0132(3) Uani 1 1 d . .
C8 C 0.78222(18) 0.67277(15) 0.92315(15) 0.0185(3) Uani 1 1 d . .
H8 H 0.7671 0.7568 0.9505 0.022 Uiso 1 1 calc R U
C9 C 0.70167(19) 0.56116(17) 0.94270(17) 0.0241(3) Uani 1 1 d . .
H9 H 0.6306 0.5688 0.9822 0.029 Uiso 1 1 calc R U
C10 C 0.72460(19) 0.43910(16) 0.90485(17) 0.0254(3) Uani 1 1 d . .
H10 H 0.6703 0.3634 0.9194 0.031 Uiso 1 1 calc R U
C11 C 0.82687(19) 0.42724(15) 0.84570(17) 0.0237(3) Uani 1 1 d . .
H11 H 0.8427 0.3434 0.8198 0.028 Uiso 1 1 calc R U
C12 C 0.90629(18) 0.53807(15) 0.82435(15) 0.0180(3) Uani 1 1 d . .
H12 H 0.9753 0.5293 0.7828 0.022 Uiso 1 1 calc R U
C13 C 0.81632(19) 0.58028(15) 0.51802(15) 0.0201(3) Uani 1 1 d . .
H13A H 0.9140 0.5572 0.5356 0.024 Uiso 1 1 calc R U
H13B H 0.7263 0.5126 0.5190 0.024 Uiso 1 1 calc R U
C14 C 0.76969(19) 0.63424(15) 0.41551(15) 0.0205(3) Uani 1 1 d . .
C15 C 0.66374(19) 0.70615(15) 0.40476(15) 0.0216(3) Uani 1 1 d . .
H15 H 0.6660 0.7622 0.3480 0.026 Uiso 1 1 calc R U
C16 C 0.60257(18) 0.74545(16) 0.50047(16) 0.0227(3) Uani 1 1 d . .
C17 C 0.63006(18) 0.70840(17) 0.61501(16) 0.0222(3) Uani 1 1 d . .
H17A H 0.5896 0.6078 0.5925 0.027 Uiso 1 1 calc R U
H17B H 0.6138 0.7638 0.6909 0.027 Uiso 1 1 calc R U
C18 C 0.8482(2) 0.63078(18) 0.32114(17) 0.0294(4) Uani 1 1 d . .
H18A H 0.7811 0.5452 0.2343 0.044 Uiso 1 1 calc R U
H18B H 0.9590 0.6337 0.3706 0.044 Uiso 1 1 calc R U
H18C H 0.8553 0.7112 0.2973 0.044 Uiso 1 1 calc R U
C19 C 0.5222(2) 0.8474(2) 0.48607(19) 0.0365(4) Uani 1 1 d . .
H19A H 0.4027 0.7965 0.4264 0.055 Uiso 1 1 calc R U
H19B H 0.5653 0.9028 0.4427 0.055 Uiso 1 1 calc R U
H19C H 0.5465 0.9091 0.5798 0.055 Uiso 1 1 calc R U
C20 C 1.04682(19) 0.87347(17) 0.60586(15) 0.0233(3) Uani 1 1 d . .
C21 C 0.8854(2) 0.97894(16) 0.68179(16) 0.0230(3) Uani 1 1 d . .
C22 C 0.99884(16) 0.94902(14) 0.96090(14) 0.0130(3) Uani 1 1 d . .

loop_
_atom_site_aniso_label
_atom_site_aniso_U_11
_atom_site_aniso_U_22
_atom_site_aniso_U_33
_atom_site_aniso_U_23
_atom_site_aniso_U_13
_atom_site_aniso_U_12
Mn1 0.01672(12) 0.01255(12) 0.01089(12) 0.00395(9) 0.00574(9) 0.00566(9)
P1 0.01178(17) 0.00891(16) 0.01078(17) 0.00279(13) 0.00567(13) 0.00409(13)
O1 0.0239(6) 0.0559(9) 0.0277(7) 0.0214(6) 0.0108(5) 0.0010(6)
O2 0.0650(9) 0.0174(6) 0.0272(6) 0.0108(5) 0.0217(6) 0.0186(6)
C1 0.0126(6) 0.0114(6) 0.0187(7) 0.0076(5) 0.0082(5) 0.0046(5)
C2 0.0168(7) 0.0152(6) 0.0184(7) 0.0070(6) 0.0085(6) 0.0070(5)
C3 0.0158(7) 0.0181(7) 0.0207(7) 0.0095(6) 0.0053(6) 0.0045(6)
C4 0.0135(7) 0.0231(7) 0.0323(8) 0.0175(7) 0.0119(6) 0.0080(6)
C5 0.0203(7) 0.0245(8) 0.0306(8) 0.0137(7) 0.0180(7) 0.0120(6)
C6 0.0181(7) 0.0182(7) 0.0200(7) 0.0073(6) 0.0109(6) 0.0066(6)
C7 0.0119(6) 0.0122(6) 0.0117(6) 0.0052(5) 0.0033(5) 0.0030(5)
C8 0.0173(7) 0.0188(7) 0.0213(7) 0.0089(6) 0.0103(6) 0.0075(6)
C9 0.0189(7) 0.0298(8) 0.0260(8) 0.0156(7) 0.0123(6) 0.0065(6)
C10 0.0216(7) 0.0219(8) 0.0258(8) 0.0154(7) 0.0059(6) 0.0008(6)
C11 0.0247(8) 0.0140(7) 0.0252(8) 0.0092(6) 0.0057(7) 0.0059(6)
C12 0.0191(7) 0.0152(7) 0.0184(7) 0.0064(6) 0.0080(6) 0.0069(6)
C13 0.0212(7) 0.0154(7) 0.0178(7) 0.0022(6) 0.0068(6) 0.0077(6)
C14 0.0223(7) 0.0161(7) 0.0132(7) -0.0008(5) 0.0056(6) 0.0048(6)
C15 0.0229(7) 0.0198(7) 0.0132(7) 0.0039(6) 0.0030(6) 0.0072(6)
C16 0.0183(7) 0.0251(8) 0.0179(7) 0.0054(6) 0.0034(6) 0.0107(6)
C17 0.0157(7) 0.0268(8) 0.0199(7) 0.0065(6) 0.0072(6) 0.0079(6)
C18 0.0386(9) 0.0315(9) 0.0178(8) 0.0050(7) 0.0155(7) 0.0161(8)
C19 0.0398(10) 0.0461(11) 0.0261(9) 0.0131(8) 0.0101(8) 0.0320(9)
C20 0.0243(8) 0.0265(8) 0.0132(7) 0.0084(6) 0.0060(6) 0.0057(6)
C21 0.0340(8) 0.0216(8) 0.0149(7) 0.0100(6) 0.0112(6) 0.0113(7)
C22 0.0131(6) 0.0130(6) 0.0128(6) 0.0061(5) 0.0055(5) 0.0055(5)

loop_
_atom_type_symbol
_atom_type_description
_atom_type_scat_dispersion_real
_atom_type_scat_dispersion_imag
_atom_type_scat_source
C C 0.0033 0.0016 'International Tables Vol C Tables 4.2.6.8 and 6.1.1.4'
H H 0.0000 0.0000 'International Tables Vol C Tables 4.2.6.8 and 6.1.1.4'
O O 0.0106 0.0060 'International Tables Vol C Tables 4.2.6.8 and 6.1.1.4'
P P 0.1023 0.0942 'International Tables Vol C Tables 4.2.6.8 and 6.1.1.4'
Mn Mn 0.3368 0.7283 'International Tables Vol C Tables 4.2.6.8 and 6.1.1.4'

loop_
_geom_angle_atom_site_label_1
_geom_angle_atom_site_label_2
_geom_angle_atom_site_label_3
_geom_angle
_geom_angle_site_symmetry_1
C20 Mn1 C21 84.16(7) .
C20 Mn1 C15 106.56(6) .
C21 Mn1 C15 104.94(6) .
C20 Mn1 C14 88.29(6) .
C21 Mn1 C14 137.88(6) .
C15 Mn1 C14 38.75(6) .
C20 Mn1 C16 139.56(6) .
C21 Mn1 C16 87.15(7) .
C15 Mn1 C16 38.80(6) .
C14 Mn1 C16 72.38(6) .
C20 Mn1 C17 176.66(6) .
C21 Mn1 C17 96.82(7) .
C15 Mn1 C17 70.10(6) .
C14 Mn1 C17 88.86(6) .
C16 Mn1 C17 37.54(6) .
C20 Mn1 C13 97.80(7) .
C21 Mn1 C13 174.78(6) .
C15 Mn1 C13 69.88(6) .
C14 Mn1 C13 37.74(6) .
C16 Mn1 C13 88.25(6) .
C17 Mn1 C13 80.95(6) .
C20 Mn1 P1 97.26(5) .
C21 Mn1 P1 94.17(5) .
C15 Mn1 P1 150.63(4) .
C14 Mn1 P1 127.91(4) .
C16 Mn1 P1 122.77(4) .
C17 Mn1 P1 85.86(4) .
C13 Mn1 P1 90.39(4) .
C22 P1 C7 100.52(6) .
C22 P1 C1 100.03(6) .
C7 P1 C1 101.28(6) .
C22 P1 Mn1 111.69(4) .
C7 P1 Mn1 118.49(4) .
C1 P1 Mn1 121.44(5) .
C6 C1 C2 119.31(13) .
C6 C1 P1 119.45(11) .
C2 C1 P1 121.23(10) .
C3 C2 C1 120.36(13) .
C4 C3 C2 120.02(14) .
C3 C4 C5 120.02(13) .
C4 C5 C6 120.18(14) .
C1 C6 C5 120.07(14) .
C8 C7 C12 119.20(13) .
C8 C7 P1 121.25(10) .
C12 C7 P1 119.50(10) .
C9 C8 C7 120.31(14) .
C10 C9 C8 120.23(14) .
C9 C10 C11 119.97(14) .
C10 C11 C12 120.05(14) .
C11 C12 C7 120.23(14) .
C14 C13 Mn1 68.69(8) .
C13 C14 C15 123.22(14) .
C13 C14 C18 119.69(14) .
C15 C14 C18 116.76(14) .
C13 C14 Mn1 73.57(8) .
C15 C14 Mn1 70.36(8) .
C18 C14 Mn1 124.60(11) .
C14 C15 C16 126.15(14) .
C14 C15 Mn1 70.89(8) .
C16 C15 Mn1 71.16(8) .
C17 C16 C15 123.79(14) .
C17 C16 C19 119.08(14) .
C15 C16 C19 116.67(15) .
C17 C16 Mn1 73.27(9) .
C15 C16 Mn1 70.04(8) .
C19 C16 Mn1 124.88(12) .
C16 C17 Mn1 69.19(9) .
O1 C20 Mn1 175.95(15) .
O2 C21 Mn1 177.82(15) .
C22 C22 P1 173.28(17) 2_777

loop_
_geom_bond_atom_site_label_1
_geom_bond_atom_site_label_2
_geom_bond_distance
_geom_bond_site_symmetry_2
Mn1 C20 1.7931(16) .
Mn1 C21 1.7975(16) .
Mn1 C15 2.1372(15) .
Mn1 C14 2.1440(14) .
Mn1 C16 2.1518(15) .
Mn1 C17 2.2046(15) .
Mn1 C13 2.2074(14) .
Mn1 P1 2.2158(4) .
P1 C22 1.7767(14) .
P1 C7 1.8332(14) .
P1 C1 1.8368(14) .
O1 C20 1.157(2) .
O2 C21 1.154(2) .
C1 C6 1.394(2) .
C1 C2 1.394(2) .
C2 C3 1.393(2) .
C3 C4 1.385(2) .
C4 C5 1.387(2) .
C5 C6 1.395(2) .
C7 C8 1.392(2) .
C7 C12 1.3953(19) .
C8 C9 1.390(2) .
C9 C10 1.383(2) .
C10 C11 1.387(2) .
C11 C12 1.391(2) .
C13 C14 1.409(2) .
C14 C15 1.420(2) .
C14 C18 1.511(2) .
C15 C16 1.425(2) .
C16 C17 1.403(2) .
C16 C19 1.514(2) .
C22 C22 1.203(3) 2_777

loop_
_geom_torsion_atom_site_label_1
_geom_torsion_atom_site_label_2
_geom_torsion_atom_site_label_3
_geom_torsion_atom_site_label_4
_geom_torsion
C22 P1 C1 C6 -159.89(11)
C7 P1 C1 C6 97.14(12)
Mn1 P1 C1 C6 -36.66(13)
C22 P1 C1 C2 21.66(12)
C7 P1 C1 C2 -81.31(12)
Mn1 P1 C1 C2 144.90(10)
C6 C1 C2 C3 1.1(2)
P1 C1 C2 C3 179.50(11)
C1 C2 C3 C4 -1.7(2)
C2 C3 C4 C5 0.4(2)
C3 C4 C5 C6 1.4(2)
C2 C1 C6 C5 0.8(2)
P1 C1 C6 C5 -177.68(11)
C4 C5 C6 C1 -2.0(2)
C22 P1 C7 C8 27.48(13)
C1 P1 C7 C8 130.05(12)
Mn1 P1 C7 C8 -94.43(11)
C22 P1 C7 C12 -155.18(11)
C1 P1 C7 C12 -52.61(12)
Mn1 P1 C7 C12 82.91(11)
C12 C7 C8 C9 -0.1(2)
P1 C7 C8 C9 177.21(11)
C7 C8 C9 C10 0.8(2)
C8 C9 C10 C11 -0.7(2)
C9 C10 C11 C12 0.0(2)
C10 C11 C12 C7 0.7(2)
C8 C7 C12 C11 -0.6(2)
P1 C7 C12 C11 -178.01(11)
Mn1 C13 C14 C15 -52.27(13)
Mn1 C13 C14 C18 120.88(14)
C13 C14 C15 C16 6.2(2)
C18 C14 C15 C16 -167.12(15)
Mn1 C14 C15 C16 -47.43(15)
C13 C14 C15 Mn1 53.65(13)
C18 C14 C15 Mn1 -119.69(13)
C14 C15 C16 C17 -5.0(3)
Mn1 C15 C16 C17 -52.30(14)
C14 C15 C16 C19 167.22(16)
Mn1 C15 C16 C19 119.89(14)
C14 C15 C16 Mn1 47.33(14)
C15 C16 C17 Mn1 50.95(14)
C19 C16 C17 Mn1 -121.07(15)
